data_7125538
loop_
_publ_author_name
'Tripier, Rapha\"el'
'Lagrange, Jean-Marie'
'Espinosa, Enrique'
'Denat, Franck'
'Guilard, Roger'

_publ_section_title
;
 From new tricyclic bisaminal derivatives to
 trans-N,N&#x2032;-disubstituted cyclams
;
_journal_issue 24
_journal_name_full 'Chemical Communications'
_journal_page_first 2728
_journal_paper_doi 10.1039/b109199a
_journal_year 2001
_chemical_formula_moiety 'C22 H30 N6'
_chemical_formula_sum 'C22 H30 N6'
_chemical_formula_weight 378.52
_space_group_IT_number 14
_space_group_name_Hall '-P 2ybc'
_space_group_name_H-M_alt 'P 1 21/c 1'
_symmetry_cell_setting monoclinic
_symmetry_space_group_name_H-M 'P 1 21/c 1'
_atom_sites_solution_hydrogens geom
_atom_sites_solution_primary direct
_atom_sites_solution_secondary difmap
_audit_creation_method SHELXL-97
_cell_angle_alpha 90.00
_cell_angle_beta 96.3540(7)
_cell_angle_gamma 90.00
_cell_formula_units_Z 4
_cell_length_a 12.3990(2)
_cell_length_b 12.8130(2)
_cell_length_c 12.5250(2)
_cell_measurement_reflns_used 27316
_cell_measurement_temperature 110(2)
_cell_measurement_theta_max 38.60
_cell_measurement_theta_min 1.65
_cell_volume 1977.60(5)
_computing_structure_refinement 'SHELXL-97 (Sheldrick, 1997)'
_diffrn_ambient_temperature 110(2)
_diffrn_measured_fraction_theta_full 0.992
_diffrn_measured_fraction_theta_max 0.992
_diffrn_radiation_monochromator graphite
_diffrn_radiation_source 'fine-focus sealed tube'
_diffrn_radiation_type MoK\a
_diffrn_radiation_wavelength 0.71070
_diffrn_reflns_av_R_equivalents 0.0280
_diffrn_reflns_av_sigmaI/netI 0.0270
_diffrn_reflns_limit_h_max 21
_diffrn_reflns_limit_h_min 0
_diffrn_reflns_limit_k_max 22
_diffrn_reflns_limit_k_min 0
_diffrn_reflns_limit_l_max 21
_diffrn_reflns_limit_l_min -21
_diffrn_reflns_number 27316
_diffrn_reflns_theta_full 38.60
_diffrn_reflns_theta_max 38.60
_diffrn_reflns_theta_min 1.65
_exptl_absorpt_coefficient_mu 0.079
_exptl_absorpt_correction_type none
_exptl_crystal_colour yellow
_exptl_crystal_density_diffrn 1.271
_exptl_crystal_density_method 'not measured'
_exptl_crystal_description prismatic
_exptl_crystal_F_000 816
_exptl_crystal_size_max 0.94
_exptl_crystal_size_mid 0.68
_exptl_crystal_size_min 0.60
_refine_diff_density_max 0.538
_refine_diff_density_min -0.238
_refine_diff_density_rms 0.059
_refine_ls_extinction_method none
_refine_ls_goodness_of_fit_ref 1.103
_refine_ls_hydrogen_treatment mixed
_refine_ls_matrix_type full
_refine_ls_number_parameters 254
_refine_ls_number_reflns 11105
_refine_ls_number_restraints 0
_refine_ls_restrained_S_all 1.103
_refine_ls_R_factor_all 0.0588
_refine_ls_R_factor_gt 0.0460
_refine_ls_shift/su_max 0.001
_refine_ls_shift/su_mean 0.000
_refine_ls_structure_factor_coef Fsqd
_refine_ls_weighting_details 'calc w=1/[\s^2^(Fo^2^)+(0.0520P)^2^+0.6176P] where P=(Fo^2^+2Fc^2^)/3'
_refine_ls_weighting_scheme calc
_refine_ls_wR_factor_gt 0.1138
_refine_ls_wR_factor_ref 0.1260
_reflns_number_gt 9522
_reflns_number_total 11105
_reflns_threshold_expression >2sigma(I)
_cod_data_source_file b109199a.txt
_cod_data_source_block rt457
_cod_original_sg_symbol_H-M 'P 21/c'
_cod_database_code 7125538

loop_
_symmetry_equiv_pos_as_xyz
'x, y, z'
'-x, y+1/2, -z+1/2'
'-x, -y, -z'
'x, -y-1/2, z-1/2'

loop_
_atom_site_label
_atom_site_type_symbol
_atom_site_fract_x
_atom_site_fract_y
_atom_site_fract_z
_atom_site_U_iso_or_equiv
_atom_site_adp_type
_atom_site_occupancy
_atom_site_symmetry_multiplicity
_atom_site_calc_flag
_atom_site_refinement_flags
N1A N 0.00955(5) 0.38181(4) 0.05900(5) 0.01221(9) Uani 1 1 d .
N2A N 0.08977(5) 0.61519(4) 0.11784(4) 0.01236(9) Uani 1 1 d .
N8A N 0.19113(5) 0.67114(5) -0.13614(5) 0.01493(10) Uani 1 1 d .
C1A C 0.03642(6) 0.43052(6) 0.16471(5) 0.01507(11) Uani 1 1 d .
H1A1 H 0.1127 0.4182 0.1876 0.0235(6) Uiso 1 1 calc R
H1A2 H -0.0049 0.3957 0.2156 0.0235(6) Uiso 1 1 calc R
C2A C 0.01513(6) 0.54787(5) 0.17058(5) 0.01420(11) Uani 1 1 d .
H2A1 H -0.0583 0.5614 0.1383 0.0235(6) Uiso 1 1 calc R
H2A2 H 0.0189 0.5678 0.2456 0.0235(6) Uiso 1 1 calc R
C3A C 0.06359(6) 0.72660(5) 0.13081(6) 0.01547(11) Uani 1 1 d .
H3A1 H 0.1244 0.7683 0.1131 0.0235(6) Uiso 1 1 calc R
H3A2 H 0.0545 0.7395 0.2056 0.0235(6) Uiso 1 1 calc R
C4A C -0.03926(6) 0.76263(6) 0.06079(6) 0.01755(12) Uani 1 1 d .
H4A1 H -0.1027 0.7322 0.0876 0.0235(6) Uiso 1 1 calc R
H4A2 H -0.0454 0.8380 0.0647 0.0235(6) Uiso 1 1 calc R
C5A C -0.03494(6) 0.72955(5) -0.05605(6) 0.01530(11) Uani 1 1 d .
H5A1 H -0.1043 0.7430 -0.0975 0.0235(6) Uiso 1 1 calc R
H5A2 H 0.0202 0.7694 -0.0872 0.0235(6) Uiso 1 1 calc R
C6A C 0.09372(5) 0.59228(5) 0.00370(5) 0.01135(9) Uani 1 1 d .
H6A H 0.1026 0.5166 -0.0019 0.0235(6) Uiso 1 1 calc R
C7A C 0.19593(5) 0.64181(5) -0.03289(5) 0.01185(10) Uani 1 1 d .
C9A C 0.28273(6) 0.70631(6) -0.17203(6) 0.01757(12) Uani 1 1 d .
H9A H 0.2794 0.7279 -0.2432 0.0235(6) Uiso 1 1 calc R
C10A C 0.38195(6) 0.71237(6) -0.10922(7) 0.01914(13) Uani 1 1 d .
H10A H 0.4435 0.7365 -0.1377 0.0235(6) Uiso 1 1 calc R
C11A C 0.38671(6) 0.68124(6) -0.00215(6) 0.01843(12) Uani 1 1 d .
H11A H 0.4519 0.6837 0.0424 0.0235(6) Uiso 1 1 calc R
C12A C 0.29241(5) 0.64654(5) 0.03681(6) 0.01481(11) Uani 1 1 d .
H12A H 0.2933 0.6267 0.1083 0.0235(6) Uiso 1 1 calc R
N1B N 0.61361(5) 0.51063(5) 0.58860(5) 0.01317(9) Uani 1 1 d .
N2B N 0.36338(5) 0.44531(5) 0.59439(5) 0.01328(9) Uani 1 1 d .
N8B N 0.35700(5) 0.27214(5) 0.36209(5) 0.01615(10) Uani 1 1 d .
C1B C 0.54694(6) 0.51238(6) 0.67840(5) 0.01593(11) Uani 1 1 d .
H1B1 H 0.5751 0.5661 0.7286 0.0235(6) Uiso 1 1 calc R
H1B2 H 0.5553 0.4460 0.7156 0.0235(6) Uiso 1 1 calc R
C2B C 0.42569(6) 0.53224(5) 0.64834(6) 0.01507(11) Uani 1 1 d .
H2B1 H 0.3936 0.5495 0.7133 0.0235(6) Uiso 1 1 calc R
H2B2 H 0.4176 0.5928 0.6017 0.0235(6) Uiso 1 1 calc R
C3B C 0.24695(6) 0.47151(6) 0.57358(6) 0.01773(12) Uani 1 1 d .
H3B1 H 0.2237 0.5029 0.6377 0.0235(6) Uiso 1 1 calc R
H3B2 H 0.2060 0.4076 0.5595 0.0235(6) Uiso 1 1 calc R
C4B C 0.21988(6) 0.54646(6) 0.47873(7) 0.02017(13) Uani 1 1 d .
H4B1 H 0.1418 0.5511 0.4618 0.0235(6) Uiso 1 1 calc R
H4B2 H 0.2471 0.6156 0.4984 0.0235(6) Uiso 1 1 calc R
C5B C 0.27093(6) 0.50810(6) 0.38018(6) 0.01764(12) Uani 1 1 d .
H5B1 H 0.2359 0.4442 0.3533 0.0235(6) Uiso 1 1 calc R
H5B2 H 0.2616 0.5601 0.3237 0.0235(6) Uiso 1 1 calc R
C6B C 0.40413(5) 0.40954(5) 0.49523(5) 0.01155(10) Uani 1 1 d .
H6B H 0.4829 0.4024 0.5115 0.0235(6) Uiso 1 1 calc R
C7B C 0.36044(5) 0.29991(5) 0.46582(5) 0.01197(10) Uani 1 1 d .
C9B C 0.33103(7) 0.17262(6) 0.33606(6) 0.01869(13) Uani 1 1 d .
H9B H 0.3286 0.1531 0.2643 0.0235(6) Uiso 1 1 calc R
C10B C 0.30775(7) 0.09747(6) 0.40973(6) 0.01787(12) Uani 1 1 d .
H10B H 0.2909 0.0294 0.3881 0.0235(6) Uiso 1 1 calc R
C11B C 0.31025(6) 0.12674(5) 0.51678(6) 0.01660(11) Uani 1 1 d .
H11B H 0.2944 0.0787 0.5685 0.0235(6) Uiso 1 1 calc R
C12B C 0.33683(6) 0.22910(5) 0.54524(6) 0.01419(11) Uani 1 1 d .
H12B H 0.3389 0.2504 0.6164 0.0235(6) Uiso 1 1 calc R

loop_
_atom_site_aniso_label
_atom_site_aniso_U_11
_atom_site_aniso_U_22
_atom_site_aniso_U_33
_atom_site_aniso_U_23
_atom_site_aniso_U_13
_atom_site_aniso_U_12
N1A 0.0118(2) 0.0116(2) 0.0125(2) 0.00016(16) -0.00156(16) -0.00040(16)
N2A 0.0142(2) 0.0116(2) 0.0112(2) -0.00163(16) 0.00078(16) -0.00159(17)
N8A 0.0140(2) 0.0158(2) 0.0150(2) 0.00245(18) 0.00170(17) -0.00062(18)
C1A 0.0177(3) 0.0153(3) 0.0114(2) 0.00162(19) -0.00198(19) -0.0032(2)
C2A 0.0157(2) 0.0156(3) 0.0113(2) -0.00154(19) 0.00167(19) -0.0027(2)
C3A 0.0169(3) 0.0128(2) 0.0165(3) -0.0036(2) 0.0008(2) -0.0004(2)
C4A 0.0172(3) 0.0146(3) 0.0207(3) -0.0027(2) 0.0013(2) 0.0030(2)
C5A 0.0151(3) 0.0122(2) 0.0182(3) 0.0012(2) -0.0001(2) 0.0012(2)
C6A 0.0117(2) 0.0106(2) 0.0114(2) -0.00016(17) -0.00012(17) -0.00066(18)
C7A 0.0115(2) 0.0101(2) 0.0137(2) -0.00049(18) 0.00051(18) -0.00039(18)
C9A 0.0162(3) 0.0190(3) 0.0180(3) 0.0032(2) 0.0039(2) -0.0013(2)
C10A 0.0144(3) 0.0200(3) 0.0234(3) 0.0011(2) 0.0041(2) -0.0027(2)
C11A 0.0135(3) 0.0192(3) 0.0222(3) -0.0002(2) 0.0002(2) -0.0023(2)
C12A 0.0133(2) 0.0147(3) 0.0160(3) -0.0003(2) -0.00052(19) -0.0009(2)
N1B 0.0142(2) 0.0122(2) 0.0126(2) 0.00153(17) -0.00077(17) -0.00142(17)
N2B 0.0147(2) 0.0116(2) 0.0138(2) -0.00197(17) 0.00301(17) -0.00188(17)
N8B 0.0232(3) 0.0121(2) 0.0130(2) -0.00134(17) 0.00121(19) -0.00290(19)
C1B 0.0205(3) 0.0159(3) 0.0110(2) 0.0001(2) 0.0004(2) -0.0046(2)
C2B 0.0194(3) 0.0123(2) 0.0141(2) -0.0029(2) 0.0045(2) -0.0033(2)
C3B 0.0150(3) 0.0155(3) 0.0235(3) -0.0017(2) 0.0056(2) -0.0005(2)
C4B 0.0156(3) 0.0162(3) 0.0284(4) 0.0004(3) 0.0014(2) 0.0024(2)
C5B 0.0168(3) 0.0146(3) 0.0201(3) 0.0017(2) -0.0039(2) -0.0002(2)
C6B 0.0132(2) 0.0101(2) 0.0112(2) -0.00043(17) 0.00100(17) -0.00142(18)
C7B 0.0127(2) 0.0101(2) 0.0130(2) -0.00067(18) 0.00082(18) -0.00095(18)
C9B 0.0280(3) 0.0135(3) 0.0146(3) -0.0025(2) 0.0022(2) -0.0042(2)
C10B 0.0241(3) 0.0113(2) 0.0184(3) -0.0021(2) 0.0035(2) -0.0037(2)
C11B 0.0208(3) 0.0119(2) 0.0176(3) 0.0005(2) 0.0044(2) -0.0030(2)
C12B 0.0166(3) 0.0119(2) 0.0144(2) -0.00070(19) 0.00308(19) -0.00160(19)

loop_
_atom_type_symbol
_atom_type_description
_atom_type_scat_dispersion_real
_atom_type_scat_dispersion_imag
_atom_type_scat_source
C C 0.0033 0.0016 'International Tables Vol C Tables 4.2.6.8 and 6.1.1.4'
H H 0.0000 0.0000 'International Tables Vol C Tables 4.2.6.8 and 6.1.1.4'
N N 0.0061 0.0033 'International Tables Vol C Tables 4.2.6.8 and 6.1.1.4'

loop_
_geom_angle_atom_site_label_1
_geom_angle_atom_site_label_2
_geom_angle_atom_site_label_3
_geom_angle
_geom_angle_site_symmetry_1
_geom_angle_site_symmetry_3
C5A N1A C6A 112.68(5) 3_565 3_565
C5A N1A C1A 114.18(5) 3_565 .
C6A N1A C1A 119.01(5) 3_565 .
C6A N2A C2A 114.23(5) . .
C6A N2A C3A 109.41(5) . .
C2A N2A C3A 111.09(5) . .
C7A N8A C9A 117.84(6) . .
N1A C1A C2A 115.98(5) . .
N1A C1A H1A1 108.3 . .
C2A C1A H1A1 108.3 . .
N1A C1A H1A2 108.3 . .
C2A C1A H1A2 108.3 . .
H1A1 C1A H1A2 107.4 . .
N2A C2A C1A 115.69(6) . .
N2A C2A H2A1 108.4 . .
C1A C2A H2A1 108.4 . .
N2A C2A H2A2 108.4 . .
C1A C2A H2A2 108.4 . .
H2A1 C2A H2A2 107.4 . .
N2A C3A C4A 113.97(6) . .
N2A C3A H3A1 108.8 . .
C4A C3A H3A1 108.8 . .
N2A C3A H3A2 108.8 . .
C4A C3A H3A2 108.8 . .
H3A1 C3A H3A2 107.7 . .
C5A C4A C3A 110.36(6) . .
C5A C4A H4A1 109.6 . .
C3A C4A H4A1 109.6 . .
C5A C4A H4A2 109.6 . .
C3A C4A H4A2 109.6 . .
H4A1 C4A H4A2 108.1 . .
N1A C5A C4A 108.96(6) 3_565 .
N1A C5A H5A1 109.9 3_565 .
C4A C5A H5A1 109.9 . .
N1A C5A H5A2 109.9 3_565 .
C4A C5A H5A2 109.9 . .
H5A1 C5A H5A2 108.3 . .
N1A C6A N2A 110.87(5) 3_565 .
N1A C6A C7A 116.67(5) 3_565 .
N2A C6A C7A 109.07(5) . .
N1A C6A H6A 106.6 3_565 .
N2A C6A H6A 106.6 . .
C7A C6A H6A 106.6 . .
N8A C7A C12A 122.14(6) . .
N8A C7A C6A 117.02(6) . .
C12A C7A C6A 120.58(6) . .
N8A C9A C10A 123.92(7) . .
N8A C9A H9A 118.0 . .
C10A C9A H9A 118.0 . .
C9A C10A C11A 118.03(7) . .
C9A C10A H10A 121.0 . .
C11A C10A H10A 121.0 . .
C12A C11A C10A 118.81(7) . .
C12A C11A H11A 120.6 . .
C10A C11A H11A 120.6 . .
C11A C12A C7A 119.24(7) . .
C11A C12A H12A 120.4 . .
C7A C12A H12A 120.4 . .
C5B N1B C6B 111.81(5) 3_666 3_666
C5B N1B C1B 114.55(6) 3_666 .
C6B N1B C1B 119.07(6) 3_666 .
C6B N2B C2B 114.33(5) . .
C6B N2B C3B 110.09(5) . .
C2B N2B C3B 111.17(6) . .
C7B N8B C9B 117.79(6) . .
N1B C1B C2B 115.80(6) . .
N1B C1B H1B1 108.3 . .
C2B C1B H1B1 108.3 . .
N1B C1B H1B2 108.3 . .
C2B C1B H1B2 108.3 . .
H1B1 C1B H1B2 107.4 . .
N2B C2B C1B 115.93(6) . .
N2B C2B H2B1 108.3 . .
C1B C2B H2B1 108.3 . .
N2B C2B H2B2 108.3 . .
C1B C2B H2B2 108.3 . .
H2B1 C2B H2B2 107.4 . .
N2B C3B C4B 113.85(6) . .
N2B C3B H3B1 108.8 . .
C4B C3B H3B1 108.8 . .
N2B C3B H3B2 108.8 . .
C4B C3B H3B2 108.8 . .
H3B1 C3B H3B2 107.7 . .
C5B C4B C3B 110.42(6) . .
C5B C4B H4B1 109.6 . .
C3B C4B H4B1 109.6 . .
C5B C4B H4B2 109.6 . .
C3B C4B H4B2 109.6 . .
H4B1 C4B H4B2 108.1 . .
N1B C5B C4B 108.51(6) 3_666 .
N1B C5B H5B1 110.0 3_666 .
C4B C5B H5B1 110.0 . .
N1B C5B H5B2 110.0 3_666 .
C4B C5B H5B2 110.0 . .
H5B1 C5B H5B2 108.4 . .
N1B C6B N2B 110.53(5) 3_666 .
N1B C6B C7B 116.47(5) 3_666 .
N2B C6B C7B 110.11(5) . .
N1B C6B H6B 106.4 3_666 .
N2B C6B H6B 106.4 . .
C7B C6B H6B 106.4 . .
N8B C7B C12B 121.90(6) . .
N8B C7B C6B 116.55(6) . .
C12B C7B C6B 121.19(6) . .
N8B C9B C10B 123.97(7) . .
N8B C9B H9B 118.0 . .
C10B C9B H9B 118.0 . .
C9B C10B C11B 118.09(6) . .
C9B C10B H10B 121.0 . .
C11B C10B H10B 121.0 . .
C12B C11B C10B 118.80(6) . .
C12B C11B H11B 120.6 . .
C10B C11B H11B 120.6 . .
C11B C12B C7B 119.44(6) . .
C11B C12B H12B 120.3 . .
C7B C12B H12B 120.3 . .

loop_
_geom_bond_atom_site_label_1
_geom_bond_atom_site_label_2
_geom_bond_distance
_geom_bond_site_symmetry_2
N1A C5A 1.4625(9) 3_565
N1A C6A 1.4642(8) 3_565
N1A C1A 1.4682(9) .
N2A C6A 1.4656(8) .
N2A C2A 1.4738(9) .
N2A C3A 1.4769(9) .
N8A C7A 1.3417(9) .
N8A C9A 1.3447(9) .
C1A C2A 1.5298(10) .
C1A H1A1 0.9700 .
C1A H1A2 0.9700 .
C2A H2A1 0.9700 .
C2A H2A2 0.9700 .
C3A C4A 1.5366(10) .
C3A H3A1 0.9700 .
C3A H3A2 0.9700 .
C4A C5A 1.5301(11) .
C4A H4A1 0.9700 .
C4A H4A2 0.9700 .
C5A N1A 1.4625(9) 3_565
C5A H5A1 0.9700 .
C5A H5A2 0.9700 .
C6A N1A 1.4642(8) 3_565
C6A C7A 1.5322(9) .
C6A H6A 0.9800 .
C7A C12A 1.4020(9) .
C9A C10A 1.3871(11) .
C9A H9A 0.9300 .
C10A C11A 1.3941(11) .
C10A H10A 0.9300 .
C11A C12A 1.3890(10) .
C11A H11A 0.9300 .
C12A H12A 0.9300 .
N1B C5B 1.4615(9) 3_666
N1B C6B 1.4649(9) 3_666
N1B C1B 1.4680(9) .
N2B C6B 1.4651(8) .
N2B C2B 1.4760(9) .
N2B C3B 1.4769(9) .
N8B C7B 1.3432(9) .
N8B C9B 1.3463(9) .
C1B C2B 1.5302(11) .
C1B H1B1 0.9700 .
C1B H1B2 0.9700 .
C2B H2B1 0.9700 .
C2B H2B2 0.9700 .
C3B C4B 1.5356(11) .
C3B H3B1 0.9700 .
C3B H3B2 0.9700 .
C4B C5B 1.5293(12) .
C4B H4B1 0.9700 .
C4B H4B2 0.9700 .
C5B N1B 1.4615(9) 3_666
C5B H5B1 0.9700 .
C5B H5B2 0.9700 .
C6B N1B 1.4649(9) 3_666
C6B C7B 1.5357(9) .
C6B H6B 0.9800 .
C7B C12B 1.4010(9) .
C9B C10B 1.3860(11) .
C9B H9B 0.9300 .
C10B C11B 1.3893(10) .
C10B H10B 0.9300 .
C11B C12B 1.3892(10) .
C11B H11B 0.9300 .
C12B H12B 0.9300 .

loop_
_geom_torsion_atom_site_label_1
_geom_torsion_atom_site_label_2
_geom_torsion_atom_site_label_3
_geom_torsion_atom_site_label_4
_geom_torsion
_geom_torsion_site_symmetry_1
_geom_torsion_site_symmetry_4
C5A N1A C1A C2A 177.82(6) 3_565 .
C6A N1A C1A C2A -45.12(8) 3_565 .
C6A N2A C2A C1A 57.11(7) . .
C3A N2A C2A C1A -178.55(5) . .
N1A C1A C2A N2A -71.71(8) . .
C6A N2A C3A C4A 53.19(7) . .
C2A N2A C3A C4A -73.84(7) . .
N2A C3A C4A C5A -50.44(8) . .
C3A C4A C5A N1A 50.91(8) . 3_565
C2A N2A C6A N1A 67.34(7) . 3_565
C3A N2A C6A N1A -57.90(7) . 3_565
C2A N2A C6A C7A -162.87(5) . .
C3A N2A C6A C7A 71.90(6) . .
C9A N8A C7A C12A -0.25(10) . .
C9A N8A C7A C6A -174.31(6) . .
N1A C6A C7A N8A -23.98(8) 3_565 .
N2A C6A C7A N8A -150.52(6) . .
N1A C6A C7A C12A 161.85(6) 3_565 .
N2A C6A C7A C12A 35.31(8) . .
C7A N8A C9A C10A 1.11(11) . .
N8A C9A C10A C11A -0.75(12) . .
C9A C10A C11A C12A -0.48(12) . .
C10A C11A C12A C7A 1.27(11) . .
N8A C7A C12A C11A -0.94(10) . .
C6A C7A C12A C11A 172.92(6) . .
C5B N1B C1B C2B 179.79(6) 3_666 .
C6B N1B C1B C2B 43.63(8) 3_666 .
C6B N2B C2B C1B -57.09(8) . .
C3B N2B C2B C1B 177.50(6) . .
N1B C1B C2B N2B 72.60(8) . .
C6B N2B C3B C4B -51.67(8) . .
C2B N2B C3B C4B 76.07(8) . .
N2B C3B C4B C5B 49.61(8) . .
C3B C4B C5B N1B -52.24(8) . 3_666
C2B N2B C6B N1B -68.43(7) . 3_666
C3B N2B C6B N1B 57.54(7) . 3_666
C2B N2B C6B C7B 161.49(6) . .
C3B N2B C6B C7B -72.54(7) . .
C9B N8B C7B C12B -0.72(11) . .
C9B N8B C7B C6B 172.49(7) . .
N1B C6B C7B N8B 29.97(8) 3_666 .
N2B C6B C7B N8B 156.80(6) . .
N1B C6B C7B C12B -156.76(6) 3_666 .
N2B C6B C7B C12B -29.93(8) . .
C7B N8B C9B C10B -0.01(12) . .
N8B C9B C10B C11B 0.68(13) . .
C9B C10B C11B C12B -0.62(11) . .
C10B C11B C12B C7B -0.05(11) . .
N8B C7B C12B C11B 0.76(11) . .
C6B C7B C12B C11B -172.14(6) . .
